data_7235642
loop_
_publ_author_name
'Prakash Rao, H. Surya'
'Vijjapu, Satish'

_publ_section_title
;
 Synthesis and photochromic properties of benzofuran--phenanthrene and
 benzofuran--pyrene hybrids
;
_journal_issue 49
_journal_name_full 'RSC Adv.'
_journal_page_first 25747
_journal_paper_doi 10.1039/C4RA02435D
_journal_volume 4
_journal_year 2014
_chemical_formula_moiety 'C26 H19 N O5'
_chemical_formula_sum 'C26 H19 N O5'
_chemical_formula_weight 425.42
_space_group_crystal_system triclinic
_space_group_IT_number 2
_space_group_name_Hall '-P 1'
_space_group_name_H-M_alt 'P -1'
_atom_sites_solution_hydrogens mixed
_atom_sites_solution_primary direct
_audit_creation_date 2014-03-22
_audit_creation_method
;
Olex2 1.2
(compiled 2013.11.15 svn.r2834 for OlexSys, GUI svn.r4715)
;
_cell_angle_alpha 109.182(6)
_cell_angle_beta 97.305(5)
_cell_angle_gamma 99.853(5)
_cell_formula_units_Z 2
_cell_length_a 8.6817(5)
_cell_length_b 10.0211(6)
_cell_length_c 12.9825(9)
_cell_measurement_temperature 293(2)
_cell_volume 1030.43(12)
_computing_molecular_graphics 'Olex2 (Dolomanov et al., 2009)'
_computing_publication_material 'Olex2 (Dolomanov et al., 2009)'
_computing_structure_refinement 'ShelXL (Sheldrick, 2008)'
_computing_structure_solution 'ShelXS (Sheldrick, 2008)'
_diffrn_ambient_temperature 293(2)
_diffrn_measured_fraction_theta_full 0.993
_diffrn_measured_fraction_theta_max 0.865
_diffrn_radiation_type MoK\a
_diffrn_radiation_wavelength 0.71073
_diffrn_reflns_av_R_equivalents 0.0317
_diffrn_reflns_av_unetI/netI 0.0408
_diffrn_reflns_Laue_measured_fraction_full 0.993
_diffrn_reflns_Laue_measured_fraction_max 0.865
_diffrn_reflns_limit_h_max 11
_diffrn_reflns_limit_h_min -11
_diffrn_reflns_limit_k_max 12
_diffrn_reflns_limit_k_min -12
_diffrn_reflns_limit_l_max 17
_diffrn_reflns_limit_l_min -17
_diffrn_reflns_number 11732
_diffrn_reflns_point_group_measured_fraction_full 0.993
_diffrn_reflns_point_group_measured_fraction_max 0.865
_diffrn_reflns_theta_full 25.242
_diffrn_reflns_theta_max 29.136
_diffrn_reflns_theta_min 4.129
_exptl_absorpt_coefficient_mu 0.096
_exptl_crystal_density_diffrn 1.381
_exptl_crystal_F_000 444
_exptl_crystal_size_max 0.35
_exptl_crystal_size_mid 0.25
_exptl_crystal_size_min 0.20
_refine_diff_density_max 0.325
_refine_diff_density_min -0.388
_refine_diff_density_rms 0.041
_refine_ls_extinction_method none
_refine_ls_goodness_of_fit_ref 1.037
_refine_ls_hydrogen_treatment mixed
_refine_ls_matrix_type full
_refine_ls_number_parameters 293
_refine_ls_number_reflns 4804
_refine_ls_number_restraints 0
_refine_ls_restrained_S_all 1.037
_refine_ls_R_factor_all 0.0844
_refine_ls_R_factor_gt 0.0547
_refine_ls_shift/su_max 0.000
_refine_ls_shift/su_mean 0.000
_refine_ls_structure_factor_coef Fsqd
_refine_ls_weighting_details 'w=1/[\s^2^(Fo^2^)+(0.0676P)^2^+0.1878P] where P=(Fo^2^+2Fc^2^)/3'
_refine_ls_weighting_scheme calc
_refine_ls_wR_factor_gt 0.1344
_refine_ls_wR_factor_ref 0.1535
_reflns_Friedel_coverage 0.000
_reflns_number_gt 3271
_reflns_number_total 4804
_reflns_threshold_expression 'I > 2\s(I)'
_cod_data_source_file c4ra02435d2.cif
_cod_data_source_block 13
_cod_database_code 7235642
_shelxl_version_number 2013-4
_shelx_space_group_comment
;
The symmetry employed for this shelxl refinement is uniquely defined
by the following loop, which should always be used as a source of
symmetry information in preference to the above space-group names.
They are only intended as comments.
;
_olex2_refinement_description
;
1. Fixed Uiso
 At 1.2 times of:
  All C(H) groups, All C(H,H) groups
2.a Ternary CH refined with riding coordinates:
 C4(H4)
2.b Secondary CH2 refined with riding coordinates:
 C24(H24A,H24B)
2.c Aromatic/amide H refined with riding coordinates:
 C6(H6), C7(H7), C20(H20), C3(H3), C23(H23), C8(H8), C22(H22), C9(H9),
 C19(H19), C10(H10), C1(H1A), C25(H25), C2(H2)
2.d X=CH2 refined with riding coordinates:
 C26(H26A,H26B)
;

loop_
_space_group_symop_operation_xyz
'x, y, z'
'-x, -y, -z'

loop_
_atom_site_label
_atom_site_type_symbol
_atom_site_fract_x
_atom_site_fract_y
_atom_site_fract_z
_atom_site_U_iso_or_equiv
_atom_site_adp_type
_atom_site_occupancy
_atom_site_site_symmetry_order
_atom_site_calc_flag
_atom_site_refinement_flags_posn
O2 O 1.10617(13) 0.23317(13) 0.86876(10) 0.0398(3) Uani 1 1 d .
C15 C 0.66123(19) 0.20975(18) 0.68188(13) 0.0322(4) Uani 1 1 d .
C13 C 0.8360(2) 0.09974(18) 0.78044(14) 0.0345(4) Uani 1 1 d .
C14 C 0.78759(19) 0.32950(18) 0.70028(14) 0.0324(4) Uani 1 1 d .
O1 O 1.05165(16) 0.47094(15) 0.80488(13) 0.0470(4) Uani 1 1 d .
C16 C 0.5078(2) 0.2035(2) 0.62604(15) 0.0396(4) Uani 1 1 d .
C12 C 0.68875(19) 0.09034(18) 0.71482(14) 0.0332(4) Uani 1 1 d .
C4 C 0.94764(19) 0.24723(18) 0.82938(14) 0.0339(4) Uani 1 1 d .
H4 H 0.9096 0.3055 0.8936 0.041 Uiso 1 1 calc R
C18 C 1.3463(2) 0.3015(2) 0.99917(15) 0.0381(4) Uani 1 1 d .
O3 O 1.13418(17) 0.42137(18) 1.02851(12) 0.0659(5) Uani 1 1 d .
C6 C 0.7587(2) 0.4413(2) 0.66682(15) 0.0417(4) Uani 1 1 d .
H6 H 0.8415 0.5205 0.6792 0.050 Uiso 1 1 calc R
C11 C 0.5658(2) -0.0364(2) 0.68311(16) 0.0427(4) Uani 1 1 d .
C5 C 0.95659(19) 0.32822(18) 0.74841(14) 0.0340(4) Uani 1 1 d .
C7 C 0.6055(2) 0.4367(2) 0.61418(17) 0.0501(5) Uani 1 1 d .
H7 H 0.5872 0.5138 0.5932 0.060 Uiso 1 1 calc R
C20 C 1.5806(2) 0.3676(2) 1.14194(17) 0.0470(5) Uani 1 1 d .
H20 H 1.6413 0.4271 1.2114 0.056 Uiso 1 1 calc R
C17 C 1.1858(2) 0.3275(2) 0.96818(15) 0.0412(4) Uani 1 1 d .
N1 N 1.7764(2) 0.2165(2) 1.12136(17) 0.0577(5) Uani 1 1 d .
C3 C 0.8635(2) -0.0180(2) 0.80637(17) 0.0479(5) Uani 1 1 d .
H3 H 0.9611 -0.0128 0.8482 0.057 Uiso 1 1 calc R
C21 C 1.6301(2) 0.2513(2) 1.07630(16) 0.0439(5) Uani 1 1 d .
C23 C 1.4025(2) 0.1879(2) 0.93287(16) 0.0486(5) Uani 1 1 d .
H23 H 1.3432 0.1286 0.8629 0.058 Uiso 1 1 calc R
C8 C 0.4830(2) 0.3202(2) 0.59350(16) 0.0486(5) Uani 1 1 d .
H8 H 0.3823 0.3179 0.5576 0.058 Uiso 1 1 calc R
C22 C 1.5478(2) 0.1632(2) 0.97150(17) 0.0519(5) Uani 1 1 d .
H22 H 1.5883 0.0889 0.9276 0.062 Uiso 1 1 calc R
C9 C 0.3849(2) 0.0758(2) 0.59969(17) 0.0509(5) Uani 1 1 d .
H9 H 0.2831 0.0722 0.5646 0.061 Uiso 1 1 calc R
C24 C 1.0409(2) 0.2551(2) 0.65446(15) 0.0436(5) Uani 1 1 d .
H24A H 1.1477 0.2555 0.6876 0.052 Uiso 1 1 calc R
H24B H 0.9839 0.1547 0.6173 0.052 Uiso 1 1 calc R
C19 C 1.4383(2) 0.3937(2) 1.10210(16) 0.0453(5) Uani 1 1 d .
H19 H 1.4035 0.4733 1.1442 0.054 Uiso 1 1 calc R
C10 C 0.4130(2) -0.0388(2) 0.62448(18) 0.0528(5) Uani 1 1 d .
H10 H 0.3316 -0.1217 0.6032 0.063 Uiso 1 1 calc R
C1 C 0.5983(3) -0.1536(2) 0.71191(19) 0.0562(6) Uani 1 1 d .
H1A H 0.5189 -0.2378 0.6911 0.067 Uiso 1 1 calc R
C25 C 1.0529(2) 0.3240(3) 0.56980(19) 0.0552(5) Uani 1 1 d .
H25 H 1.0864 0.4245 0.5951 0.066 Uiso 1 1 calc R
C2 C 0.7433(3) -0.1462(2) 0.7694(2) 0.0591(6) Uani 1 1 d .
H2 H 0.7634 -0.2267 0.7846 0.071 Uiso 1 1 calc R
O5 O 1.8062(2) 0.2427(2) 1.22096(16) 0.0807(6) Uani 1 1 d .
O4 O 1.8596(2) 0.1666(3) 1.05904(17) 0.1025(8) Uani 1 1 d .
C26 C 1.0198(3) 0.2540(4) 0.4620(2) 0.0785(8) Uani 1 1 d .
H26A H 0.9860 0.1535 0.4335 0.094 Uiso 1 1 calc R
H26B H 1.0302 0.3050 0.4140 0.094 Uiso 1 1 calc R
H1 H 1.004(4) 0.514(3) 0.855(3) 0.100(11) Uiso 1 1 d .

loop_
_atom_site_aniso_label
_atom_site_aniso_U_11
_atom_site_aniso_U_22
_atom_site_aniso_U_33
_atom_site_aniso_U_23
_atom_site_aniso_U_13
_atom_site_aniso_U_12
O2 0.0344(6) 0.0476(7) 0.0333(7) 0.0084(6) -0.0033(5) 0.0186(5)
C15 0.0303(8) 0.0366(9) 0.0258(8) 0.0047(7) 0.0044(6) 0.0114(7)
C13 0.0377(9) 0.0352(9) 0.0328(9) 0.0126(7) 0.0086(7) 0.0124(7)
C14 0.0313(8) 0.0369(9) 0.0294(8) 0.0102(7) 0.0045(7) 0.0138(7)
O1 0.0363(7) 0.0415(8) 0.0542(9) 0.0123(7) 0.0014(6) 0.0004(6)
C16 0.0306(9) 0.0491(11) 0.0319(9) 0.0044(8) 0.0022(7) 0.0131(8)
C12 0.0338(8) 0.0333(9) 0.0295(8) 0.0065(7) 0.0074(7) 0.0083(7)
C4 0.0302(8) 0.0402(9) 0.0300(9) 0.0093(7) 0.0007(7) 0.0149(7)
C18 0.0348(9) 0.0466(10) 0.0329(9) 0.0147(8) 0.0017(7) 0.0120(8)
O3 0.0534(9) 0.0772(11) 0.0467(9) -0.0084(8) -0.0071(7) 0.0354(8)
C6 0.0441(10) 0.0398(10) 0.0433(11) 0.0170(9) 0.0040(8) 0.0139(8)
C11 0.0423(10) 0.0385(10) 0.0403(10) 0.0062(8) 0.0113(8) 0.0042(8)
C5 0.0295(8) 0.0352(9) 0.0350(9) 0.0109(7) 0.0020(7) 0.0082(7)
C7 0.0574(12) 0.0537(13) 0.0458(11) 0.0202(10) 0.0025(9) 0.0307(10)
C20 0.0360(10) 0.0574(12) 0.0397(11) 0.0157(9) -0.0049(8) 0.0030(9)
C17 0.0384(10) 0.0476(11) 0.0328(10) 0.0089(8) -0.0021(8) 0.0151(8)
N1 0.0436(10) 0.0789(13) 0.0607(12) 0.0382(11) 0.0027(9) 0.0191(9)
C3 0.0549(12) 0.0465(11) 0.0488(12) 0.0209(10) 0.0094(9) 0.0217(9)
C21 0.0307(9) 0.0627(12) 0.0456(11) 0.0306(10) 0.0030(8) 0.0109(8)
C23 0.0434(10) 0.0632(13) 0.0355(10) 0.0115(9) -0.0008(8) 0.0212(9)
C8 0.0412(10) 0.0634(13) 0.0384(10) 0.0106(9) -0.0024(8) 0.0278(10)
C22 0.0487(11) 0.0675(14) 0.0450(12) 0.0199(10) 0.0088(9) 0.0288(10)
C9 0.0292(9) 0.0627(13) 0.0450(11) 0.0017(10) 0.0017(8) 0.0091(9)
C24 0.0358(9) 0.0566(12) 0.0413(11) 0.0174(9) 0.0088(8) 0.0175(8)
C19 0.0406(10) 0.0482(11) 0.0401(11) 0.0098(9) -0.0006(8) 0.0100(8)
C10 0.0364(10) 0.0524(12) 0.0507(12) 0.0004(10) 0.0101(9) -0.0044(9)
C1 0.0641(14) 0.0363(11) 0.0623(14) 0.0126(10) 0.0190(11) 0.0011(9)
C25 0.0426(11) 0.0780(15) 0.0560(14) 0.0332(12) 0.0168(10) 0.0182(10)
C2 0.0809(16) 0.0400(11) 0.0651(15) 0.0257(11) 0.0206(12) 0.0184(11)
O5 0.0708(11) 0.1157(15) 0.0669(12) 0.0520(11) -0.0075(9) 0.0279(10)
O4 0.0741(12) 0.174(2) 0.0817(14) 0.0485(14) 0.0172(11) 0.0805(14)
C26 0.0602(15) 0.130(2) 0.0560(16) 0.0464(17) 0.0134(12) 0.0227(15)

loop_
_atom_type_symbol
_atom_type_description
_atom_type_scat_dispersion_real
_atom_type_scat_dispersion_imag
_atom_type_scat_source
C C 0.0030 0.0020 'International Tables Vol C Tables 4.2.6.8 and 6.1.1.4'
H H 0.0000 0.0000 'International Tables Vol C Tables 4.2.6.8 and 6.1.1.4'
N N 0.0060 0.0030 'International Tables Vol C Tables 4.2.6.8 and 6.1.1.4'
O O 0.0110 0.0060 'International Tables Vol C Tables 4.2.6.8 and 6.1.1.4'

loop_
_geom_angle_atom_site_label_1
_geom_angle_atom_site_label_2
_geom_angle_atom_site_label_3
_geom_angle
C17 O2 C4 117.69(12)
C14 C15 C16 119.79(15)
C14 C15 C12 120.63(14)
C16 C15 C12 119.52(15)
C12 C13 C4 116.20(14)
C3 C13 C12 119.98(17)
C3 C13 C4 123.42(16)
C15 C14 C5 119.73(14)
C6 C14 C15 119.52(15)
C6 C14 C5 120.57(15)
C5 O1 H1 107(2)
C15 C16 C9 118.97(17)
C8 C16 C15 118.91(17)
C8 C16 C9 122.05(17)
C13 C12 C15 120.71(15)
C13 C12 C11 119.63(16)
C11 C12 C15 119.64(16)
O2 C4 C13 109.58(13)
O2 C4 H4 108.0
O2 C4 C5 109.50(13)
C13 C4 H4 108.0
C13 C4 C5 113.54(14)
C5 C4 H4 108.0
C23 C18 C17 123.02(16)
C23 C18 C19 120.00(16)
C19 C18 C17 116.92(16)
C14 C6 H6 119.7
C14 C6 C7 120.61(18)
C7 C6 H6 119.7
C12 C11 C10 118.60(18)
C1 C11 C12 118.42(18)
C1 C11 C10 122.97(18)
C14 C5 C4 108.50(13)
C14 C5 C24 110.44(14)
O1 C5 C14 111.71(13)
O1 C5 C4 109.46(14)
O1 C5 C24 105.99(14)
C4 C5 C24 110.74(14)
C6 C7 H7 119.7
C8 C7 C6 120.55(17)
C8 C7 H7 119.7
C21 C20 H20 120.9
C21 C20 C19 118.14(18)
C19 C20 H20 120.9
O2 C17 C18 112.51(14)
O3 C17 O2 124.67(16)
O3 C17 C18 122.78(17)
O5 N1 C21 117.30(19)
O4 N1 C21 118.80(19)
O4 N1 O5 123.90(19)
C13 C3 H3 120.1
C13 C3 C2 119.78(19)
C2 C3 H3 120.1
C20 C21 N1 118.51(18)
C20 C21 C22 123.20(17)
C22 C21 N1 118.26(18)
C18 C23 H23 120.1
C18 C23 C22 119.72(18)
C22 C23 H23 120.1
C16 C8 H8 119.7
C7 C8 C16 120.58(17)
C7 C8 H8 119.7
C21 C22 C23 118.31(18)
C21 C22 H22 120.8
C23 C22 H22 120.8
C16 C9 H9 119.3
C10 C9 C16 121.48(18)
C10 C9 H9 119.3
C5 C24 H24A 108.5
C5 C24 H24B 108.5
H24A C24 H24B 107.5
C25 C24 C5 115.01(16)
C25 C24 H24A 108.5
C25 C24 H24B 108.5
C18 C19 H19 119.8
C20 C19 C18 120.43(18)
C20 C19 H19 119.8
C11 C10 H10 119.2
C9 C10 C11 121.59(18)
C9 C10 H10 119.2
C11 C1 H1A 119.4
C2 C1 C11 121.26(19)
C2 C1 H1A 119.4
C24 C25 H25 117.5
C26 C25 C24 125.0(2)
C26 C25 H25 117.5
C3 C2 H2 119.6
C1 C2 C3 120.72(19)
C1 C2 H2 119.6
C25 C26 H26A 120.0
C25 C26 H26B 120.0
H26A C26 H26B 120.0

loop_
_geom_bond_atom_site_label_1
_geom_bond_atom_site_label_2
_geom_bond_distance
O2 C4 1.4526(18)
O2 C17 1.336(2)
C15 C14 1.413(2)
C15 C16 1.414(2)
C15 C12 1.442(2)
C13 C12 1.414(2)
C13 C4 1.504(2)
C13 C3 1.378(2)
C14 C6 1.376(2)
C14 C5 1.524(2)
O1 C5 1.420(2)
O1 H1 0.85(3)
C16 C8 1.407(3)
C16 C9 1.430(3)
C12 C11 1.415(2)
C4 H4 0.9800
C4 C5 1.526(2)
C18 C17 1.491(2)
C18 C23 1.389(3)
C18 C19 1.393(3)
O3 C17 1.203(2)
C6 H6 0.9300
C6 C7 1.402(3)
C11 C10 1.435(3)
C11 C1 1.404(3)
C5 C24 1.544(2)
C7 H7 0.9300
C7 C8 1.365(3)
C20 H20 0.9300
C20 C21 1.372(3)
C20 C19 1.378(3)
N1 C21 1.474(2)
N1 O5 1.215(2)
N1 O4 1.197(2)
C3 H3 0.9300
C3 C2 1.406(3)
C21 C22 1.374(3)
C23 H23 0.9300
C23 C22 1.390(3)
C8 H8 0.9300
C22 H22 0.9300
C9 H9 0.9300
C9 C10 1.342(3)
C24 H24A 0.9700
C24 H24B 0.9700
C24 C25 1.482(3)
C19 H19 0.9300
C10 H10 0.9300
C1 H1A 0.9300
C1 C2 1.357(3)
C25 H25 0.9300
C25 C26 1.310(3)
C2 H2 0.9300
C26 H26A 0.9300
C26 H26B 0.9300

loop_
_geom_torsion_atom_site_label_1
_geom_torsion_atom_site_label_2
_geom_torsion_atom_site_label_3
_geom_torsion_atom_site_label_4
_geom_torsion
O2 C4 C5 C14 174.90(12)
O2 C4 C5 O1 -62.97(17)
O2 C4 C5 C24 53.53(18)
C15 C14 C6 C7 -0.4(3)
C15 C14 C5 O1 -154.61(15)
C15 C14 C5 C4 -33.9(2)
C15 C14 C5 C24 87.70(19)
C15 C16 C8 C7 0.9(3)
C15 C16 C9 C10 -1.5(3)
C15 C12 C11 C10 -3.8(2)
C15 C12 C11 C1 177.10(16)
C13 C12 C11 C10 174.87(16)
C13 C12 C11 C1 -4.2(3)
C13 C4 C5 C14 52.07(18)
C13 C4 C5 O1 174.21(13)
C13 C4 C5 C24 -69.29(18)
C13 C3 C2 C1 -2.4(3)
C14 C15 C16 C8 -2.4(2)
C14 C15 C16 C9 174.66(16)
C14 C15 C12 C13 9.4(2)
C14 C15 C12 C11 -172.00(15)
C14 C6 C7 C8 -1.1(3)
C14 C5 C24 C25 58.6(2)
O1 C5 C24 C25 -62.6(2)
C16 C15 C14 C6 2.1(2)
C16 C15 C14 C5 -173.04(14)
C16 C15 C12 C13 -173.58(15)
C16 C15 C12 C11 5.1(2)
C16 C9 C10 C11 2.9(3)
C12 C15 C14 C6 179.19(15)
C12 C15 C14 C5 4.0(2)
C12 C15 C16 C8 -179.44(15)
C12 C15 C16 C9 -2.4(2)
C12 C13 C4 O2 -165.17(13)
C12 C13 C4 C5 -42.4(2)
C12 C13 C3 C2 -1.4(3)
C12 C11 C10 C9 -0.2(3)
C12 C11 C1 C2 0.5(3)
C4 O2 C17 C18 179.86(14)
C4 O2 C17 O3 1.7(3)
C4 C13 C12 C15 10.4(2)
C4 C13 C12 C11 -168.26(15)
C4 C13 C3 C2 171.05(17)
C4 C5 C24 C25 178.80(16)
C18 C23 C22 C21 1.4(3)
C6 C14 C5 O1 30.3(2)
C6 C14 C5 C4 151.02(16)
C6 C14 C5 C24 -87.43(19)
C6 C7 C8 C16 0.9(3)
C11 C1 C2 C3 2.9(3)
C5 C14 C6 C7 174.73(16)
C5 C24 C25 C26 -133.8(2)
C20 C21 C22 C23 -4.0(3)
C17 O2 C4 C13 -135.87(16)
C17 O2 C4 C5 98.98(17)
C17 C18 C23 C22 -174.58(18)
C17 C18 C19 C20 173.16(17)
N1 C21 C22 C23 174.29(18)
C3 C13 C12 C15 -176.63(16)
C3 C13 C12 C11 4.7(3)
C3 C13 C4 O2 22.1(2)
C3 C13 C4 C5 144.89(17)
C21 C20 C19 C18 1.7(3)
C23 C18 C17 O2 -2.3(3)
C23 C18 C17 O3 175.9(2)
C23 C18 C19 C20 -4.1(3)
C8 C16 C9 C10 175.38(18)
C9 C16 C8 C7 -176.07(18)
C19 C18 C17 O2 -179.44(16)
C19 C18 C17 O3 -1.2(3)
C19 C18 C23 C22 2.5(3)
C19 C20 C21 N1 -175.83(17)
C19 C20 C21 C22 2.4(3)
C10 C11 C1 C2 -178.6(2)
C1 C11 C10 C9 178.92(19)
O5 N1 C21 C20 32.1(3)
O5 N1 C21 C22 -146.2(2)
O4 N1 C21 C20 -146.9(2)
O4 N1 C21 C22 34.8(3)
